data_4514514
loop_
_publ_author_name
'Yin, Qi'
'Li, Yu-Lin'
'Li, Lan'
'L\"u, Jian'
'Liu, Tian-Fu'
'Cao, Rong'

_publ_section_title
;
 Novel Hierarchical Meso-Microporous Hydrogen-Bonded Organic Framework for
 Selective Separation of Acetylene and Ethylene versus Methane.
;
_journal_issue 19
_journal_name_full 'ACS applied materials &amp; interfaces'
_journal_page_first 17823
_journal_page_last 17827
_journal_paper_doi 10.1021/acsami.9b03696
_journal_volume 11
_journal_year 2019
_chemical_formula_moiety 'C44 H26 O8'
_chemical_formula_sum 'C44 H26 O8'
_chemical_formula_weight 682.65
_chemical_name_systematic PFC-1
_space_group_crystal_system monoclinic
_space_group_IT_number 12
_space_group_name_Hall '-I 2y'
_space_group_name_H-M_alt 'I 1 2/m 1'
_symmetry_space_group_name_Hall '-I 2y'
_symmetry_space_group_name_H-M 'I 1 2/m 1'
_atom_sites_solution_hydrogens mixed
_atom_sites_solution_primary direct
_audit_creation_date 2017-10-17
_audit_creation_method
;
Olex2 1.2
(compiled 2016.11.07 svn.r3352 for OlexSys, GUI svn.r5261)
;
_cell_angle_alpha 90
_cell_angle_beta 92.841(6)
_cell_angle_gamma 90
_cell_formula_units_Z 2
_cell_length_a 3.7703(2)
_cell_length_b 27.5034(16)
_cell_length_c 29.3675(16)
_cell_measurement_reflns_used 1368
_cell_measurement_temperature 100.0(3)
_cell_measurement_theta_max 70.8120
_cell_measurement_theta_min 4.3730
_cell_volume 3041.6(3)
_computing_cell_refinement 'CrysAlisPro 1.171.38.41 (Rigaku OD, 2015)'
_computing_data_collection 'CrysAlisPro 1.171.38.41 (Rigaku OD, 2015)'
_computing_data_reduction 'CrysAlisPro 1.171.38.41 (Rigaku OD, 2015)'
_computing_molecular_graphics 'Olex2 (Dolomanov et al., 2009)'
_computing_publication_material 'Olex2 (Dolomanov et al., 2009)'
_computing_structure_refinement 'ShelXL (Sheldrick, 2015)'
_computing_structure_solution 'SIR2004 (Burla et al., 2007)'
_diffrn_ambient_environment N~2~
_diffrn_ambient_temperature 100.0(3)
_diffrn_detector 'CCD plate'
_diffrn_detector_area_resol_mean 10.5594
_diffrn_detector_type Atlas
_diffrn_measured_fraction_theta_full 0.996
_diffrn_measured_fraction_theta_max 0.971
_diffrn_measurement_details
;
List of Runs (angles in degrees, time in seconds):

  # Type    Start    End  Width  t~exp~   \w     \q     \k     \f   Frames
--------------------------------------------------------------------------
  1  \w    -30.00  69.00   1.00    7.46    --   41.20 -57.00 -30.00   99
  2  \w     33.00 118.00   1.00    7.50    --  105.23 -45.00   0.00   85
  3  \w    125.00 178.00   1.00    7.50    --  105.23  45.00 -90.00   53
  4  \w    147.00 174.00   1.00    7.50    --  105.23 125.00   0.00   27
  5  \w    151.00 178.00   1.00    7.50    --  105.23 125.00 -60.00   27
  6  \w    106.00 170.00   1.00    7.50    --  105.23 125.00 -90.00   64
  7  \w    101.00 176.00   1.00    7.50    --  105.23 125.00  90.00   75
  8  \w     80.00 158.00   1.00    7.50    --  105.23  45.00-120.00   78
  9  \w    -79.00 -37.00   1.00    7.46    --  -41.20 -57.00  90.00   42
 10  \w    -89.00  -3.00   1.00    7.46    --  -41.20 125.00 150.00   86
;
_diffrn_measurement_device 'four-circle diffractometer'
_diffrn_measurement_device_type 'SuperNova, Dual, Cu at zero, Atlas'
_diffrn_measurement_method '\w scans'
_diffrn_orient_matrix_type 'CrysAlisPro convention (1999,Acta A55,543-557)'
_diffrn_orient_matrix_UB_11 0.0478362000
_diffrn_orient_matrix_UB_12 0.0305702000
_diffrn_orient_matrix_UB_13 -0.0432112000
_diffrn_orient_matrix_UB_21 -0.2200024000
_diffrn_orient_matrix_UB_22 0.0412533000
_diffrn_orient_matrix_UB_23 0.0200865000
_diffrn_orient_matrix_UB_31 0.3415888000
_diffrn_orient_matrix_UB_32 0.0224165000
_diffrn_orient_matrix_UB_33 0.0220611000
_diffrn_radiation_monochromator mirror
_diffrn_radiation_probe x-ray
_diffrn_radiation_type CuK\a
_diffrn_radiation_wavelength 1.54184
_diffrn_reflns_av_R_equivalents 0.0369
_diffrn_reflns_av_unetI/netI 0.0551
_diffrn_reflns_Laue_measured_fraction_full 0.996
_diffrn_reflns_Laue_measured_fraction_max 0.971
_diffrn_reflns_limit_h_max 4
_diffrn_reflns_limit_h_min -3
_diffrn_reflns_limit_k_max 33
_diffrn_reflns_limit_k_min -21
_diffrn_reflns_limit_l_max 36
_diffrn_reflns_limit_l_min -33
_diffrn_reflns_number 5872
_diffrn_reflns_point_group_measured_fraction_full 0.996
_diffrn_reflns_point_group_measured_fraction_max 0.971
_diffrn_reflns_theta_full 67.684
_diffrn_reflns_theta_max 73.249
_diffrn_reflns_theta_min 4.408
_diffrn_source 'micro-focus sealed X-ray tube'
_diffrn_source_type 'SuperNova (Cu) X-ray Source'
_exptl_absorpt_coefficient_mu 0.421
_exptl_absorpt_correction_T_max 1.00000
_exptl_absorpt_correction_T_min 0.58512
_exptl_absorpt_correction_type multi-scan
_exptl_absorpt_process_details
;
CrysAlisPro 1.171.38.41 (Rigaku Oxford Diffraction, 2015)
Empirical absorption correction using spherical harmonics,
 implemented in SCALE3 ABSPACK scaling algorithm.
;
_exptl_crystal_colour 'clear light yellow'
_exptl_crystal_colour_lustre clear
_exptl_crystal_colour_modifier light
_exptl_crystal_colour_primary yellow
_exptl_crystal_density_diffrn 0.741
_exptl_crystal_description needle
_exptl_crystal_F_000 700
_exptl_crystal_size_max 0.5
_exptl_crystal_size_mid 0.2
_exptl_crystal_size_min 0.2
_refine_diff_density_max 0.253
_refine_diff_density_min -0.261
_refine_diff_density_rms 0.049
_refine_ls_extinction_method none
_refine_ls_goodness_of_fit_ref 1.056
_refine_ls_hydrogen_treatment mixed
_refine_ls_matrix_type full
_refine_ls_number_parameters 123
_refine_ls_number_reflns 3042
_refine_ls_number_restraints 0
_refine_ls_restrained_S_all 1.056
_refine_ls_R_factor_all 0.0799
_refine_ls_R_factor_gt 0.0549
_refine_ls_shift/su_max 0.000
_refine_ls_shift/su_mean 0.000
_refine_ls_structure_factor_coef Fsqd
_refine_ls_weighting_details 'w=1/[\s^2^(Fo^2^)+(0.1061P)^2^+0.1545P] where P=(Fo^2^+2Fc^2^)/3'
_refine_ls_weighting_scheme calc
_refine_ls_wR_factor_gt 0.1750
_refine_ls_wR_factor_ref 0.1931
_reflns_Friedel_coverage 0.000
_reflns_number_gt 2037
_reflns_number_total 3042
_reflns_threshold_expression 'I > 2\s(I)'
_cod_data_source_file am9b03696_si_003.cif
_cod_data_source_block PFC-1
_cod_original_cell_volume 3041.5(3)
_cod_database_code 4514514
_chemical_oxdiff_usercomment 'C O H '
_shelx_space_group_comment
;
The symmetry employed for this shelxl refinement is uniquely defined
by the following loop, which should always be used as a source of
symmetry information in preference to the above space-group names.
They are only intended as comments.
;
_reflns_odcompleteness_completeness 99.68
_reflns_odcompleteness_iscentric 1
_reflns_odcompleteness_theta 66.97
_olex2_refinement_description
;
1. Fixed Uiso
 At 1.2 times of:
  All C(H) groups
2.a Aromatic/amide H refined with riding coordinates:
 C5(H5), C11(H11), C3(H3), C10(H10), C7(H7), C8(H8)
;
_shelx_shelxl_version_number 2014/7
_olex2_submission_special_instructions 'No special instructions were received'
_oxdiff_exptl_absorpt_empirical_details
;
Empirical correction (ABSPACK) includes:
- Absorption correction using spherical harmonics
- Frame scaling
;
_oxdiff_exptl_absorpt_empirical_full_max 1.819
_oxdiff_exptl_absorpt_empirical_full_min 0.626

loop_
_space_group_symop_operation_xyz
'x, y, z'
'-x, y, -z'
'x+1/2, y+1/2, z+1/2'
'-x+1/2, y+1/2, -z+1/2'
'-x, -y, -z'
'x, -y, z'
'-x+1/2, -y+1/2, -z+1/2'
'x+1/2, -y+1/2, z+1/2'

loop_
_atom_site_label
_atom_site_type_symbol
_atom_site_fract_x
_atom_site_fract_y
_atom_site_fract_z
_atom_site_U_iso_or_equiv
_atom_site_adp_type
_atom_site_occupancy
_atom_site_site_symmetry_order
_atom_site_calc_flag
_atom_site_refinement_flags_posn
_atom_site_refinement_flags_adp
_atom_site_refinement_flags_occupancy
C2 C 0.8508(5) 0.44798(7) 0.46164(5) 0.0232(4) Uani 1 1 d . . .
C1 C 1.0000 0.47387(9) 0.5000 0.0233(6) Uani 1 2 d S T P
O2 O 0.5050(5) 0.30167(6) 0.26333(5) 0.0438(5) Uani 1 1 d . . .
C4 C 0.8718(5) 0.39647(7) 0.46092(6) 0.0240(4) Uani 1 1 d . . .
O1 O 0.2750(5) 0.24411(5) 0.30722(5) 0.0428(4) Uani 1 1 d . . .
C9 C 0.5664(6) 0.31120(7) 0.34303(6) 0.0309(5) Uani 1 1 d . . .
C5 C 1.0000 0.37233(10) 0.5000 0.0252(6) Uani 1 2 d S T P
H5 H 1.0000 0.3385 0.5000 0.030 Uiso 1 2 calc RS T P
C6 C 0.7636(5) 0.36750(7) 0.41984(6) 0.0263(4) Uani 1 1 d . . .
C11 C 0.5914(5) 0.32278(7) 0.42415(6) 0.0292(5) Uani 1 1 d . . .
H11 H 0.5407 0.3116 0.4530 0.035 Uiso 1 1 calc R . .
C3 C 0.6698(5) 0.47557(6) 0.42610(6) 0.0251(4) Uani 1 1 d . . .
H3 H 0.5490 0.4592 0.4024 0.030 Uiso 1 1 calc R . .
C10 C 0.4950(6) 0.29483(7) 0.38617(6) 0.0319(5) Uani 1 1 d . . .
H10 H 0.3823 0.2651 0.3897 0.038 Uiso 1 1 calc R . .
C7 C 0.8447(5) 0.38248(7) 0.37638(6) 0.0288(5) Uani 1 1 d . . .
H7 H 0.9678 0.4114 0.3729 0.035 Uiso 1 1 calc R . .
C8 C 0.7459(6) 0.35522(7) 0.33825(6) 0.0306(5) Uani 1 1 d . . .
H8 H 0.7990 0.3662 0.3094 0.037 Uiso 1 1 calc R . .
C12 C 0.4409(6) 0.28372(8) 0.30246(7) 0.0346(5) Uani 1 1 d . . .
H2 H 0.397(10) 0.2863(13) 0.2347(13) 0.116(13) Uiso 1 1 d . . .

loop_
_atom_site_aniso_label
_atom_site_aniso_U_11
_atom_site_aniso_U_22
_atom_site_aniso_U_33
_atom_site_aniso_U_23
_atom_site_aniso_U_13
_atom_site_aniso_U_12
C2 0.0268(10) 0.0274(9) 0.0153(8) -0.0001(7) -0.0003(7) -0.0018(8)
C1 0.0275(14) 0.0265(14) 0.0158(11) 0.000 0.0005(9) 0.000
O2 0.0604(11) 0.0470(9) 0.0236(7) -0.0107(6) -0.0037(7) -0.0091(8)
C4 0.0272(10) 0.0269(10) 0.0177(8) -0.0014(7) -0.0010(7) -0.0002(8)
O1 0.0542(11) 0.0405(9) 0.0334(8) -0.0144(7) -0.0020(7) -0.0085(8)
C9 0.0318(11) 0.0353(11) 0.0252(9) -0.0094(8) -0.0037(8) 0.0027(9)
C5 0.0305(15) 0.0241(13) 0.0210(12) 0.000 0.0005(10) 0.000
C6 0.0299(11) 0.0260(9) 0.0226(9) -0.0028(7) -0.0037(7) 0.0031(8)
C11 0.0357(12) 0.0288(10) 0.0228(9) -0.0015(8) -0.0022(8) 0.0026(9)
C3 0.0289(10) 0.0311(10) 0.0147(8) -0.0022(7) -0.0031(7) -0.0012(8)
C10 0.0353(12) 0.0313(10) 0.0285(10) -0.0047(8) -0.0023(8) 0.0004(9)
C7 0.0343(11) 0.0290(10) 0.0227(9) -0.0041(7) -0.0022(7) 0.0016(8)
C8 0.0333(12) 0.0354(11) 0.0227(9) -0.0044(8) -0.0022(8) 0.0019(9)
C12 0.0376(13) 0.0373(11) 0.0285(10) -0.0096(9) -0.0019(8) 0.0013(9)

loop_
_atom_type_symbol
_atom_type_description
_atom_type_scat_dispersion_real
_atom_type_scat_dispersion_imag
_atom_type_scat_source
C C 0.0181 0.0091 'International Tables Vol C Tables 4.2.6.8 and 6.1.1.4'
H H 0.0000 0.0000 'International Tables Vol C Tables 4.2.6.8 and 6.1.1.4'
O O 0.0492 0.0322 'International Tables Vol C Tables 4.2.6.8 and 6.1.1.4'

loop_
_geom_angle_atom_site_label_1
_geom_angle_atom_site_label_2
_geom_angle_atom_site_label_3
_geom_angle
_geom_angle_site_symmetry_1
_geom_angle_site_symmetry_3
C1 C2 C3 117.74(18) . .
C4 C2 C1 119.39(16) . .
C4 C2 C3 122.81(16) . .
C2 C1 C2 120.0(2) 2_756 .
C2 C1 C1 119.99(12) 2_756 5_766
C2 C1 C1 119.99(12) . 5_766
C2 C4 C6 122.29(16) . .
C5 C4 C2 118.77(17) . .
C5 C4 C6 118.94(17) . .
C10 C9 C8 119.42(17) . .
C10 C9 C12 120.4(2) . .
C8 C9 C12 120.14(18) . .
C4 C5 C4 123.0(2) 2_756 .
C11 C6 C4 120.51(16) . .
C7 C6 C4 121.51(18) . .
C7 C6 C11 117.91(17) . .
C10 C11 C6 121.20(18) . .
C3 C3 C2 121.92(10) 6_565 .
C9 C10 C11 120.0(2) . .
C8 C7 C6 121.35(19) . .
C7 C8 C9 120.02(18) . .
O2 C12 C9 117.41(19) . .
O1 C12 O2 123.02(18) . .
O1 C12 C9 119.57(18) . .

loop_
_geom_bond_atom_site_label_1
_geom_bond_atom_site_label_2
_geom_bond_distance
_geom_bond_site_symmetry_2
C2 C1 1.425(2) .
C2 C4 1.419(2) .
C2 C3 1.435(2) .
C1 C2 1.425(2) 2_756
C1 C1 1.437(5) 5_766
O2 C12 1.284(2) .
C4 C5 1.392(2) .
C4 C6 1.486(2) .
O1 C12 1.267(2) .
C9 C10 1.383(3) .
C9 C8 1.398(3) .
C9 C12 1.470(3) .
C5 C4 1.392(2) 2_756
C6 C11 1.399(3) .
C6 C7 1.389(3) .
C11 C10 1.388(3) .
C3 C3 1.344(4) 6_565
C7 C8 1.383(3) .
